data_4317972
loop_
_publ_author_name
'Rochelle L. White-Morris'
'Marilyn M. Olmstead'
'Feilong Jiang'
'Alan L. Balch'

_publ_section_title
;
 New Insights into the Effects of Self-Association of the Cation
 [Au{C(NHMe)2}2]+ on Its Solid State Structure and Luminescence
;
_journal_name_full 'Inorganic Chemistry'
_journal_page_first 2313
_journal_page_last 2315
_journal_paper_doi 10.1021/ic020030y
_journal_volume 41
_journal_year 2002
_chemical_formula_sum 'C6 H18 Au Br N4 O'
_chemical_formula_weight 439.12
_chemical_name_common '[Au{C(NHMe)2}2]Br.H2O'
_chemical_name_systematic
;
  ?
;
_space_group_IT_number 12
_symmetry_cell_setting monoclinic
_symmetry_space_group_name_Hall '-I 2y'
_symmetry_space_group_name_H-M 'I 1 2/m 1'
_atom_sites_solution_hydrogens geom
_atom_sites_solution_primary direct
_atom_sites_solution_secondary difmap
_audit_creation_method SHELXL-97
_cell_angle_alpha 90.00
_cell_angle_beta 101.013(9)
_cell_angle_gamma 90.00
_cell_formula_units_Z 4
_cell_length_a 9.3997(11)
_cell_length_b 11.4229(14)
_cell_length_c 11.5291(14)
_cell_measurement_reflns_used 953
_cell_measurement_temperature 91(2)
_cell_measurement_theta_max 31.1
_cell_measurement_theta_min 2.5
_cell_volume 1215.1(3)
_computing_cell_refinement 'Bruker SAINT'
_computing_data_collection 'Bruker SMART'
_computing_data_reduction 'Bruker SAINT'
_computing_molecular_graphics 'SHELXTL 5, XP(Sheldrick, 1994)'
_computing_publication_material 'SHELXL-97 (Sheldrick, 1997)'
_computing_structure_refinement 'SHELXL-97 (Sheldrick, 1997)'
_computing_structure_solution 'SHELXS-97 (Sheldrick, 1990)'
_diffrn_ambient_temperature 91(2)
_diffrn_detector_area_resol_mean 8.3
_diffrn_measured_fraction_theta_full 0.942
_diffrn_measured_fraction_theta_max 0.942
_diffrn_measurement_device_type 'Bruker SMART 1000'
_diffrn_measurement_method \w
_diffrn_radiation_monochromator graphite
_diffrn_radiation_source 'fine-focus sealed tube'
_diffrn_radiation_type MoK\a
_diffrn_radiation_wavelength 0.71073
_diffrn_reflns_av_R_equivalents 0.026
_diffrn_reflns_av_sigmaI/netI 0.0179
_diffrn_reflns_limit_h_max 13
_diffrn_reflns_limit_h_min -13
_diffrn_reflns_limit_k_max 16
_diffrn_reflns_limit_k_min -16
_diffrn_reflns_limit_l_max 16
_diffrn_reflns_limit_l_min -15
_diffrn_reflns_number 7838
_diffrn_reflns_theta_full 31.39
_diffrn_reflns_theta_max 31.39
_diffrn_reflns_theta_min 2.53
_exptl_absorpt_coefficient_mu 15.370
_exptl_absorpt_correction_T_max 0.1923
_exptl_absorpt_correction_T_min 0.0990
_exptl_absorpt_correction_type multi-scan
_exptl_absorpt_process_details 'SADABS 2.03 (Sheldrick, 2001)'
_exptl_crystal_colour colorless
_exptl_crystal_density_diffrn 2.400
_exptl_crystal_description parallelepiped
_exptl_crystal_F_000 816
_exptl_crystal_size_max 0.28
_exptl_crystal_size_mid 0.24
_exptl_crystal_size_min 0.16
_refine_diff_density_max 1.678
_refine_diff_density_min -0.748
_refine_diff_density_rms 0.117
_refine_ls_extinction_coef 0.00106(7)
_refine_ls_extinction_expression Fc^*^=kFc[1+0.001xFc^2^\l^3^/sin(2\q)]^-1/4^
_refine_ls_extinction_method SHELXL
_refine_ls_goodness_of_fit_ref 1.132
_refine_ls_hydrogen_treatment mixed
_refine_ls_matrix_type full
_refine_ls_number_parameters 67
_refine_ls_number_reflns 1974
_refine_ls_number_restraints 0
_refine_ls_restrained_S_all 1.132
_refine_ls_R_factor_all 0.0145
_refine_ls_R_factor_gt 0.0136
_refine_ls_shift/su_max 0.001
_refine_ls_shift/su_mean 0.000
_refine_ls_structure_factor_coef Fsqd
_refine_ls_weighting_details 'calc w=1/[\s^2^(Fo^2^)+(0.0100P)^2^+3.0322P] where P=(Fo^2^+2Fc^2^)/3'
_refine_ls_weighting_scheme calc
_refine_ls_wR_factor_gt 0.0321
_refine_ls_wR_factor_ref 0.0323
_reflns_number_gt 1920
_reflns_number_total 1974
_reflns_threshold_expression I>2\s(I)
_cod_data_source_file ic020030y_2.cif
_cod_data_source_block rw07t
_cod_original_sg_symbol_H-M 'I 2/m'
_cod_database_code 4317972

loop_
_symmetry_equiv_pos_as_xyz
'x, y, z'
'-x, y, -z'
'x+1/2, y+1/2, z+1/2'
'-x+1/2, y+1/2, -z+1/2'
'-x, -y, -z'
'x, -y, z'
'-x+1/2, -y+1/2, -z+1/2'
'x+1/2, -y+1/2, z+1/2'

loop_
_atom_site_label
_atom_site_type_symbol
_atom_site_fract_x
_atom_site_fract_y
_atom_site_fract_z
_atom_site_U_iso_or_equiv
_atom_site_adp_type
_atom_site_occupancy
_atom_site_symmetry_multiplicity
_atom_site_calc_flag
_atom_site_refinement_flags
_atom_site_disorder_assembly
_atom_site_disorder_group
Au1 Au 0.121015(11) 0.0000 0.613947(9) 0.00909(4) Uani 1 2 d S . .
C1 C 0.1196(2) 0.17827(18) 0.62266(17) 0.0110(4) Uani 1 1 d . . .
N1 N 0.19991(19) 0.24897(15) 0.57046(16) 0.0130(3) Uani 1 1 d . . .
H1 H 0.1916 0.3250 0.5796 0.016 Uiso 1 1 calc R . .
N2 N 0.03150(19) 0.22713(16) 0.68670(16) 0.0123(3) Uani 1 1 d . . .
H2 H -0.0177 0.1802 0.7250 0.015 Uiso 1 1 calc R . .
C2 C 0.3011(2) 0.2071(2) 0.4989(2) 0.0181(4) Uani 1 1 d . . .
H2A H 0.3954 0.1921 0.5497 0.027 Uiso 1 1 calc R . .
H2B H 0.3120 0.2664 0.4398 0.027 Uiso 1 1 calc R . .
H2C H 0.2640 0.1344 0.4589 0.027 Uiso 1 1 calc R . .
C3 C 0.0110(2) 0.35267(19) 0.6978(2) 0.0154(4) Uani 1 1 d . . .
H3A H 0.1016 0.3882 0.7389 0.023 Uiso 1 1 calc R . .
H3B H -0.0657 0.3669 0.7430 0.023 Uiso 1 1 calc R . .
H3C H -0.0168 0.3874 0.6190 0.023 Uiso 1 1 calc R . .
Br1 Br 0.13832(3) 0.0000 1.20066(3) 0.01392(6) Uani 1 2 d S . .
O1 O 0.2209(2) 0.0000 0.9347(2) 0.0153(4) Uani 1 2 d S . .
H1A H 0.1887 0.0000 1.0166 0.030 Uiso 1 2 d S . .
H1B H 0.1250 0.0179 0.8862 0.030 Uiso 0.50 1 d P . .

loop_
_atom_site_aniso_label
_atom_site_aniso_U_11
_atom_site_aniso_U_22
_atom_site_aniso_U_33
_atom_site_aniso_U_23
_atom_site_aniso_U_13
_atom_site_aniso_U_12
Au1 0.00861(6) 0.00844(6) 0.01019(6) 0.000 0.00173(3) 0.000
C1 0.0095(8) 0.0133(9) 0.0099(9) 0.0010(7) 0.0008(7) 0.0005(7)
N1 0.0119(8) 0.0102(8) 0.0172(8) 0.0015(6) 0.0035(6) -0.0008(6)
N2 0.0125(8) 0.0103(7) 0.0149(8) -0.0006(6) 0.0047(6) -0.0006(6)
C2 0.0162(10) 0.0216(11) 0.0194(11) 0.0037(8) 0.0104(8) 0.0013(8)
C3 0.0154(9) 0.0113(9) 0.0197(10) -0.0012(7) 0.0033(8) 0.0021(7)
Br1 0.01285(13) 0.01450(13) 0.01649(14) 0.000 0.00806(10) 0.000
O1 0.0151(10) 0.0160(10) 0.0157(10) 0.000 0.0052(8) 0.000

loop_
_atom_type_symbol
_atom_type_description
_atom_type_scat_dispersion_real
_atom_type_scat_dispersion_imag
_atom_type_scat_source
C C 0.0033 0.0016 'International Tables Vol C Tables 4.2.6.8 and 6.1.1.4'
H H 0.0000 0.0000 'International Tables Vol C Tables 4.2.6.8 and 6.1.1.4'
N N 0.0061 0.0033 'International Tables Vol C Tables 4.2.6.8 and 6.1.1.4'
Au Au -2.0133 8.8022 'International Tables Vol C Tables 4.2.6.8 and 6.1.1.4'
Br Br -0.2901 2.4595 'International Tables Vol C Tables 4.2.6.8 and 6.1.1.4'
O O 0.0106 0.0060 'International Tables Vol C Tables 4.2.6.8 and 6.1.1.4'

loop_
_geom_angle_atom_site_label_1
_geom_angle_atom_site_label_2
_geom_angle_atom_site_label_3
_geom_angle
_geom_angle_site_symmetry_1
_geom_angle_site_symmetry_3
_geom_angle_publ_flag
C1 Au1 C1 174.17(11) . 6 ?
C1 Au1 Au1 91.77(5) . 5_556 ?
N1 C1 N2 117.66(19) . . ?
N1 C1 Au1 125.20(15) . . ?
N2 C1 Au1 117.13(15) . . ?
C1 N1 C2 123.21(18) . . ?
C1 N2 C3 124.60(19) . . ?

loop_
_geom_bond_atom_site_label_1
_geom_bond_atom_site_label_2
_geom_bond_distance
_geom_bond_site_symmetry_2
_geom_bond_publ_flag
Au1 C1 2.039(2) . ?
Au1 Au1 3.1297(4) 5_556 ?
C1 N1 1.326(3) . ?
C1 N2 1.333(3) . ?
N1 C2 1.454(3) . ?
N2 C3 1.456(3) . ?

loop_
_geom_hbond_atom_site_label_D
_geom_hbond_atom_site_label_H
_geom_hbond_atom_site_label_A
_geom_hbond_distance_DH
_geom_hbond_distance_HA
_geom_hbond_distance_DA
_geom_hbond_angle_DHA
_geom_hbond_site_symmetry_A
N1 H1 O1 0.88 2.18 2.9660(19) 148.5 7_556
N2 H2 Br1 0.88 2.57 3.4290(19) 164.0 5_557
O1 H1A Br1 1.05 2.26 3.304(2) 175.4 .
O1 H1B Br1 0.99 2.49 3.438(2) 159.9 5_557
